data_4102440
loop_
_publ_author_name
'Qi-Kui Liu'
'Jian-Ping Ma'
'Yu-Bin Dong'

_publ_section_title
;
 Adsorption and Separation of Reactive Aromatic Isomers and Generation and
 Stabilization of Their Radicals within Cadmium(II)-Triazole Metal-Organic
 Confined Space in a Single-Crystal-to-Single-Crystal Fashion
;
_journal_name_full 'Journal of the American Chemical Society'
_journal_page_first 7005
_journal_page_last 7017
_journal_paper_doi 10.1021/ja101807c
_journal_volume 132
_journal_year 2010
_chemical_formula_sum 'C58 H44 Cd Cl2 N12 O10 S2'
_chemical_formula_weight 1316.47
_chemical_name_systematic
; 
 ? 
;
_space_group_IT_number 92
_symmetry_cell_setting tetragonal
_symmetry_space_group_name_Hall 'P 4abw 2nw'
_symmetry_space_group_name_H-M 'P 41 21 2'
_atom_sites_solution_hydrogens geom
_atom_sites_solution_primary direct
_atom_sites_solution_secondary difmap
_audit_creation_method SHELXL-97
_cell_angle_alpha 90.00
_cell_angle_beta 90.00
_cell_angle_gamma 90.00
_cell_formula_units_Z 4
_cell_length_a 15.8440(10)
_cell_length_b 15.8440(10)
_cell_length_c 21.837(3)
_cell_measurement_reflns_used 3743
_cell_measurement_temperature 123(2)
_cell_measurement_theta_max 20.235
_cell_measurement_theta_min 2.265
_cell_volume 5481.8(9)
_computing_cell_refinement 'Bruker SMART'
_computing_data_collection 'Bruker SMART'
_computing_data_reduction 'Bruker SAINT'
_computing_molecular_graphics 'Bruker SHELXTL'
_computing_publication_material 'Bruker SHELXTL'
_computing_structure_refinement 'SHELXL-97 (Sheldrick, 1997)'
_computing_structure_solution 'SHELXS-97 (Sheldrick, 1990)'
_diffrn_ambient_temperature 123(2)
_diffrn_measured_fraction_theta_full 1.000
_diffrn_measured_fraction_theta_max 1.000
_diffrn_measurement_device_type 'CCD area detector'
_diffrn_measurement_method 'phi and omega scans'
_diffrn_radiation_monochromator graphite
_diffrn_radiation_source 'fine-focus sealed tube'
_diffrn_radiation_type MoK\a
_diffrn_radiation_wavelength 0.71073
_diffrn_reflns_av_R_equivalents 0.0785
_diffrn_reflns_av_sigmaI/netI 0.0589
_diffrn_reflns_limit_h_max 19
_diffrn_reflns_limit_h_min -13
_diffrn_reflns_limit_k_max 19
_diffrn_reflns_limit_k_min -19
_diffrn_reflns_limit_l_max 22
_diffrn_reflns_limit_l_min -26
_diffrn_reflns_number 28655
_diffrn_reflns_theta_full 25.50
_diffrn_reflns_theta_max 25.50
_diffrn_reflns_theta_min 1.59
_exptl_absorpt_coefficient_mu 0.646
_exptl_absorpt_correction_T_max 0.9265
_exptl_absorpt_correction_T_min 0.9037
_exptl_absorpt_correction_type multi-scan
_exptl_absorpt_process_details sadabs
_exptl_crystal_colour yellow
_exptl_crystal_density_diffrn 1.595
_exptl_crystal_density_method 'not measured'
_exptl_crystal_description block
_exptl_crystal_F_000 2680
_exptl_crystal_size_max 0.16
_exptl_crystal_size_mid 0.14
_exptl_crystal_size_min 0.12
_refine_diff_density_max 1.190
_refine_diff_density_min -0.724
_refine_diff_density_rms 0.102
_refine_ls_abs_structure_details 'Flack H D (1983), Acta Cryst. A39, 876-881'
_refine_ls_abs_structure_Flack -0.04(5)
_refine_ls_extinction_method none
_refine_ls_goodness_of_fit_ref 1.078
_refine_ls_hydrogen_treatment constr
_refine_ls_matrix_type full
_refine_ls_number_parameters 390
_refine_ls_number_reflns 5110
_refine_ls_number_restraints 27
_refine_ls_restrained_S_all 1.079
_refine_ls_R_factor_all 0.0723
_refine_ls_R_factor_gt 0.0584
_refine_ls_shift/su_max 0.001
_refine_ls_shift/su_mean 0.000
_refine_ls_structure_factor_coef Fsqd
_refine_ls_weighting_details 'calc w=1/[\s^2^(Fo^2^)+(0.0823P)^2^+6.8100P] where P=(Fo^2^+2Fc^2^)/3'
_refine_ls_weighting_scheme calc
_refine_ls_wR_factor_gt 0.1425
_refine_ls_wR_factor_ref 0.1512
_reflns_number_gt 4351
_reflns_number_total 5110
_reflns_threshold_expression >2sigma(I)
_cod_data_source_file ja101807c_si_003_07.cif
_cod_data_source_block 4'
_cod_original_cell_volume 5481.7(9)
_cod_database_code 4102440

loop_
_symmetry_equiv_pos_as_xyz
'x, y, z'
'-x, -y, z+1/2'
'-y+1/2, x+1/2, z+1/4'
'y+1/2, -x+1/2, z+3/4'
'-x+1/2, y+1/2, -z+1/4'
'x+1/2, -y+1/2, -z+3/4'
'y, x, -z'
'-y, -x, -z+1/2'

loop_
_atom_site_label
_atom_site_type_symbol
_atom_site_fract_x
_atom_site_fract_y
_atom_site_fract_z
_atom_site_U_iso_or_equiv
_atom_site_adp_type
_atom_site_occupancy
_atom_site_symmetry_multiplicity
_atom_site_calc_flag
_atom_site_refinement_flags
C1 C 0.9151(4) 0.1405(4) 0.8896(3) 0.0295(14) Uani 1 1 d .
H1 H 0.9639 0.1114 0.9003 0.035 Uiso 1 1 calc R
C2 C 0.8863(4) 0.2015(4) 0.9287(3) 0.0300(14) Uani 1 1 d .
H2 H 0.9160 0.2135 0.9644 0.036 Uiso 1 1 calc R
C3 C 0.8116(4) 0.2463(4) 0.9151(3) 0.0286(14) Uani 1 1 d .
C4 C 0.7681(4) 0.2179(4) 0.8636(3) 0.0363(15) Uani 1 1 d .
H4 H 0.7153 0.2403 0.8544 0.044 Uiso 1 1 calc R
C5 C 0.8024(4) 0.1572(4) 0.8261(3) 0.0373(17) Uani 1 1 d .
H5 H 0.7725 0.1408 0.7914 0.045 Uiso 1 1 calc R
C6 C 0.7808(4) 0.3187(4) 0.9527(3) 0.0281(14) Uani 1 1 d .
C7 C 0.8079(4) 0.3327(4) 1.0118(3) 0.0342(16) Uani 1 1 d .
H7 H 0.8475 0.2967 1.0294 0.041 Uiso 1 1 calc R
C8 C 0.7769(5) 0.3993(5) 1.0448(3) 0.0402(18) Uani 1 1 d .
H8 H 0.7952 0.4074 1.0848 0.048 Uiso 1 1 calc R
C9 C 0.7189(4) 0.4548(5) 1.0199(3) 0.0344(16) Uani 1 1 d .
H9 H 0.6993 0.5005 1.0425 0.041 Uiso 1 1 calc R
C10 C 0.6900(4) 0.4406(4) 0.9599(3) 0.0281(13) Uani 1 1 d .
C11 C 0.7221(4) 0.3733(4) 0.9271(3) 0.0296(14) Uani 1 1 d .
H11 H 0.7041 0.3645 0.8871 0.036 Uiso 1 1 calc R
C12 C 0.6275(4) 0.4962(4) 0.9303(3) 0.0264(13) Uani 1 1 d .
C13 C 0.5763(3) 0.5916(4) 0.8678(2) 0.0239(12) Uani 1 1 d .
C14 C 0.5685(4) 0.6607(4) 0.8240(3) 0.0304(14) Uani 1 1 d .
C15 C 0.4970(5) 0.6617(5) 0.7872(3) 0.0405(17) Uani 1 1 d .
H15 H 0.4569 0.6191 0.7903 0.049 Uiso 1 1 calc R
C16 C 0.4861(4) 0.7277(5) 0.7453(4) 0.0479(18) Uani 1 1 d .
H16 H 0.4385 0.7288 0.7204 0.058 Uiso 1 1 calc R
C17 C 0.5454(4) 0.7906(5) 0.7407(3) 0.0444(18) Uani 1 1 d .
H17 H 0.5384 0.8335 0.7121 0.053 Uiso 1 1 calc R
C18 C 0.6156(4) 0.7905(4) 0.7787(3) 0.0317(15) Uani 1 1 d .
C19 C 0.6267(4) 0.7249(4) 0.8196(3) 0.0279(14) Uani 1 1 d .
H19 H 0.6742 0.7241 0.8446 0.033 Uiso 1 1 calc R
C20 C 0.6823(4) 0.8580(4) 0.7723(3) 0.0275(14) Uani 1 1 d .
C21 C 0.6927(5) 0.9032(4) 0.7189(3) 0.0373(16) Uani 1 1 d .
H21 H 0.6552 0.8958 0.6865 0.045 Uiso 1 1 calc R
C22 C 0.7591(5) 0.9595(5) 0.7137(3) 0.0378(17) Uani 1 1 d .
H22 H 0.7660 0.9878 0.6767 0.045 Uiso 1 1 calc R
C23 C 0.8011(4) 0.9335(5) 0.8112(3) 0.0355(15) Uani 1 1 d .
H23 H 0.8373 0.9445 0.8437 0.043 Uiso 1 1 calc R
C24 C 0.7383(4) 0.8758(4) 0.8197(3) 0.0351(16) Uani 1 1 d .
H24 H 0.7330 0.8483 0.8572 0.042 Uiso 1 1 calc R
C25 C 0.5853(7) 0.1296(9) 0.7309(7) 0.296(12) Uani 1 1 d DU
H25 H 0.6241 0.1735 0.7331 0.355 Uiso 1 1 calc R
C26 C 0.5692(9) 0.0948(9) 0.6760(8) 0.278(12) Uani 1 1 d DU
H26 H 0.5929 0.1099 0.6386 0.333 Uiso 1 1 calc R
C27 C 0.5047(9) 0.0261(8) 0.6872(7) 0.213(7) Uani 1 1 d DU
H27 H 0.4808 -0.0097 0.6583 0.255 Uiso 1 1 calc R
C28 C 0.4891(6) 0.0275(6) 0.7475(7) 0.160(6) Uani 1 1 d DU
C29 C 0.4279(8) -0.0329(7) 0.7734(7) 0.121(5) Uani 1 1 d DU
H29 H 0.4035 -0.0692 0.7449 0.146 Uiso 1 1 calc R
Cd1 Cd 0.44228(2) 0.44228(2) 1.0000 0.02207(17) Uani 1 2 d S
Cl1 Cl 0.12078(15) 0.12078(15) 1.0000 0.0698(9) Uani 1 2 d S
Cl2 Cl 0.73122(13) 0.73122(13) 1.0000 0.0619(8) Uani 1 2 d S
N1 N 0.8775(3) 0.1204(4) 0.8374(2) 0.0347(12) Uani 1 1 d .
N2 N 0.5457(3) 0.4940(3) 0.9342(2) 0.0282(11) Uani 1 1 d .
N3 N 0.5128(3) 0.5552(3) 0.8950(2) 0.0277(11) Uani 1 1 d .
N4 N 0.6498(3) 0.5562(4) 0.8889(2) 0.0292(11) Uani 1 1 d .
N5 N 0.7310(3) 0.5738(4) 0.8671(3) 0.0469(17) Uani 1 1 d .
H5A H 0.7568 0.5252 0.8588 0.070 Uiso 1 1 d R
H5B H 0.7599 0.6015 0.8956 0.070 Uiso 1 1 d R
N6 N 0.8137(3) 0.9755(3) 0.7587(2) 0.0293(12) Uani 1 1 d .
O1 O 0.7659(8) 0.7631(8) 0.9489(3) 0.139(4) Uani 1 1 d .
O2 O 0.6719(6) 0.6719(6) 1.0000 0.169(8) Uani 1 2 d S
O3 O 0.1139(13) 0.1764(10) 0.9566(8) 0.317(14) Uani 1 1 d .
O5 O 0.7881(15) 0.6653(13) 1.008(2) 0.223(15) Uani 0.50 1 d P
O7 O 0.4038(10) -0.0431(12) 0.8268(8) 0.281(10) Uani 1 1 d DU
O4 O 0.1371(15) 0.0575(9) 0.9675(5) 0.284(12) Uani 1 1 d .
S1 S 0.5379(5) 0.0968(5) 0.7960(5) 0.266(4) Uani 1 1 d DU

loop_
_atom_site_aniso_label
_atom_site_aniso_U_11
_atom_site_aniso_U_22
_atom_site_aniso_U_33
_atom_site_aniso_U_23
_atom_site_aniso_U_13
_atom_site_aniso_U_12
C1 0.025(3) 0.030(3) 0.034(4) 0.010(3) 0.001(3) 0.007(3)
C2 0.032(3) 0.029(3) 0.029(3) 0.005(3) -0.002(3) 0.002(3)
C3 0.029(3) 0.026(3) 0.031(3) 0.001(3) 0.004(3) 0.005(3)
C4 0.033(4) 0.038(4) 0.038(3) -0.001(3) -0.005(3) 0.012(3)
C5 0.031(4) 0.041(4) 0.040(4) -0.006(3) -0.004(3) 0.011(3)
C6 0.020(3) 0.034(4) 0.030(3) 0.003(3) 0.007(3) 0.003(3)
C7 0.034(4) 0.045(4) 0.024(4) 0.002(3) 0.001(3) 0.001(3)
C8 0.032(4) 0.061(5) 0.027(3) -0.007(3) 0.000(3) 0.014(4)
C9 0.033(4) 0.040(4) 0.030(3) -0.009(3) -0.002(3) 0.011(3)
C10 0.023(3) 0.028(3) 0.033(3) 0.009(3) 0.001(2) -0.002(3)
C11 0.034(4) 0.031(4) 0.024(3) 0.002(3) 0.002(3) 0.004(3)
C12 0.024(3) 0.026(3) 0.029(3) -0.008(3) 0.005(3) 0.003(2)
C13 0.020(3) 0.023(3) 0.028(3) -0.004(2) -0.001(2) -0.001(2)
C14 0.027(3) 0.032(3) 0.033(3) -0.002(3) 0.004(3) 0.002(3)
C15 0.038(4) 0.039(4) 0.045(4) 0.012(3) -0.008(3) -0.006(3)
C16 0.038(4) 0.053(4) 0.053(5) 0.012(4) -0.018(4) -0.013(3)
C17 0.034(4) 0.049(4) 0.050(4) 0.019(4) -0.002(4) -0.002(3)
C18 0.023(3) 0.028(3) 0.044(4) 0.002(3) 0.000(3) -0.009(3)
C19 0.022(3) 0.033(4) 0.029(3) 0.004(3) 0.003(3) -0.002(3)
C20 0.028(3) 0.023(3) 0.032(3) 0.001(3) 0.002(3) 0.003(3)
C21 0.039(4) 0.035(4) 0.037(4) 0.003(3) -0.007(3) -0.008(3)
C22 0.043(4) 0.042(4) 0.028(3) 0.001(3) 0.002(3) -0.008(3)
C23 0.033(3) 0.039(4) 0.034(3) 0.009(3) -0.008(3) -0.005(3)
C24 0.037(4) 0.037(4) 0.031(3) 0.012(3) -0.004(3) -0.006(3)
C25 0.111(14) 0.155(15) 0.62(3) 0.03(2) 0.19(2) 0.025(10)
C26 0.19(2) 0.183(18) 0.456(17) 0.230(18) 0.09(2) 0.110(14)
C27 0.184(19) 0.158(16) 0.296(15) 0.084(12) 0.091(14) 0.089(12)
C28 0.092(9) 0.105(10) 0.283(16) 0.008(11) 0.049(12) 0.049(6)
C29 0.130(11) 0.070(7) 0.164(13) -0.010(7) 0.000(9) 0.040(6)
Cd1 0.01920(19) 0.01920(19) 0.0278(3) 0.0005(2) -0.0005(2) -0.0018(3)
Cl1 0.0749(13) 0.0749(13) 0.0597(18) 0.0036(15) -0.0036(15) -0.0127(18)
Cl2 0.0639(11) 0.0639(11) 0.0580(17) 0.0132(13) -0.0132(13) -0.0170(15)
N1 0.027(3) 0.033(3) 0.044(3) -0.003(3) 0.000(3) 0.002(2)
N2 0.026(3) 0.025(2) 0.034(3) 0.000(2) 0.001(2) -0.003(2)
N3 0.023(2) 0.026(3) 0.035(3) -0.002(3) 0.001(2) 0.000(2)
N4 0.023(2) 0.033(3) 0.032(3) 0.003(3) 0.005(2) 0.004(3)
N5 0.026(3) 0.047(4) 0.068(4) 0.022(3) 0.015(3) 0.004(3)
N6 0.026(3) 0.028(3) 0.034(3) -0.001(2) 0.002(2) 0.001(2)
O1 0.171(11) 0.188(11) 0.059(4) 0.040(6) -0.026(6) -0.082(8)
O2 0.196(12) 0.196(12) 0.114(10) -0.032(11) 0.032(11) -0.120(14)
O3 0.39(2) 0.204(15) 0.36(2) 0.171(16) 0.28(2) 0.104(16)
O5 0.117(17) 0.096(15) 0.45(5) 0.05(3) 0.00(3) 0.040(13)
O7 0.250(18) 0.34(2) 0.252(18) 0.014(17) 0.122(16) 0.035(18)
O4 0.63(4) 0.132(10) 0.094(7) -0.066(8) -0.044(13) 0.096(16)
S1 0.181(6) 0.178(7) 0.438(13) -0.046(8) 0.065(8) -0.032(5)

loop_
_atom_type_symbol
_atom_type_description
_atom_type_scat_dispersion_real
_atom_type_scat_dispersion_imag
_atom_type_scat_source
C C 0.0033 0.0016 'International Tables Vol C Tables 4.2.6.8 and 6.1.1.4'
H H 0.0000 0.0000 'International Tables Vol C Tables 4.2.6.8 and 6.1.1.4'
N N 0.0061 0.0033 'International Tables Vol C Tables 4.2.6.8 and 6.1.1.4'
O O 0.0106 0.0060 'International Tables Vol C Tables 4.2.6.8 and 6.1.1.4'
S S 0.1246 0.1234 'International Tables Vol C Tables 4.2.6.8 and 6.1.1.4'
Cl Cl 0.1484 0.1585 'International Tables Vol C Tables 4.2.6.8 and 6.1.1.4'
Cd Cd -0.8075 1.2024 'International Tables Vol C Tables 4.2.6.8 and 6.1.1.4'

loop_
_geom_angle_atom_site_label_1
_geom_angle_atom_site_label_2
_geom_angle_atom_site_label_3
_geom_angle
_geom_angle_site_symmetry_1
_geom_angle_site_symmetry_3
N1 C1 C2 123.8(6) . .
N1 C1 H1 118.1 . .
C2 C1 H1 118.1 . .
C1 C2 C3 120.3(6) . .
C1 C2 H2 119.9 . .
C3 C2 H2 119.9 . .
C4 C3 C2 115.0(6) . .
C4 C3 C6 122.1(6) . .
C2 C3 C6 123.0(6) . .
C5 C4 C3 120.7(6) . .
C5 C4 H4 119.6 . .
C3 C4 H4 119.6 . .
N1 C5 C4 122.8(6) . .
N1 C5 H5 118.6 . .
C4 C5 H5 118.6 . .
C7 C6 C11 119.1(6) . .
C7 C6 C3 122.5(6) . .
C11 C6 C3 118.4(6) . .
C8 C7 C6 120.3(6) . .
C8 C7 H7 119.9 . .
C6 C7 H7 119.9 . .
C7 C8 C9 121.6(6) . .
C7 C8 H8 119.2 . .
C9 C8 H8 119.2 . .
C8 C9 C10 118.7(7) . .
C8 C9 H9 120.7 . .
C10 C9 H9 120.7 . .
C11 C10 C9 119.1(6) . .
C11 C10 C12 118.7(5) . .
C9 C10 C12 122.1(6) . .
C10 C11 C6 121.3(6) . .
C10 C11 H11 119.4 . .
C6 C11 H11 119.4 . .
N2 C12 N4 108.9(5) . .
N2 C12 C10 128.7(6) . .
N4 C12 C10 122.3(5) . .
N3 C13 N4 108.7(5) . .
N3 C13 C14 124.5(5) . .
N4 C13 C14 126.7(5) . .
C19 C14 C15 119.8(6) . .
C19 C14 C13 122.9(6) . .
C15 C14 C13 117.2(6) . .
C14 C15 C16 119.2(6) . .
C14 C15 H15 120.4 . .
C16 C15 H15 120.4 . .
C17 C16 C15 120.4(7) . .
C17 C16 H16 119.8 . .
C15 C16 H16 119.8 . .
C16 C17 C18 120.2(6) . .
C16 C17 H17 119.9 . .
C18 C17 H17 119.9 . .
C19 C18 C17 119.3(6) . .
C19 C18 C20 120.2(6) . .
C17 C18 C20 120.3(6) . .
C14 C19 C18 121.0(6) . .
C14 C19 H19 119.5 . .
C18 C19 H19 119.5 . .
C21 C20 C24 116.6(6) . .
C21 C20 C18 121.9(6) . .
C24 C20 C18 121.4(6) . .
C20 C21 C22 119.7(6) . .
C20 C21 H21 120.2 . .
C22 C21 H21 120.2 . .
N6 C22 C21 123.7(6) . .
N6 C22 H22 118.1 . .
C21 C22 H22 118.1 . .
N6 C23 C24 124.0(6) . .
N6 C23 H23 118.0 . .
C24 C23 H23 118.0 . .
C23 C24 C20 119.9(6) . .
C23 C24 H24 120.0 . .
C20 C24 H24 120.0 . .
C26 C25 S1 122.8(11) . .
C26 C25 H25 118.6 . .
S1 C25 H25 118.6 . .
C25 C26 C27 106.1(8) . .
C25 C26 H26 126.9 . .
C27 C26 H26 126.9 . .
C28 C27 C26 105.8(8) . .
C28 C27 H27 127.1 . .
C26 C27 H27 127.1 . .
C27 C28 C29 119.1(12) . .
C27 C28 S1 122.4(11) . .
C29 C28 S1 118.4(11) . .
O7 C29 C28 130.4(18) . .
O7 C29 H29 114.8 . .
C28 C29 H29 114.8 . .
N2 Cd1 N2 83.4(2) 7_557 .
N2 Cd1 N1 159.86(19) 7_557 6_456
N2 Cd1 N1 87.46(17) . 6_456
N2 Cd1 N1 87.46(17) 7_557 3_545
N2 Cd1 N1 159.85(19) . 3_545
N1 Cd1 N1 106.4(3) 6_456 3_545
N2 Cd1 N6 88.03(17) 7_557 6_466
N2 Cd1 N6 110.74(17) . 6_466
N1 Cd1 N6 78.46(19) 6_456 6_466
N1 Cd1 N6 86.8(2) 3_545 6_466
N2 Cd1 N6 110.74(17) 7_557 3_645
N2 Cd1 N6 88.03(17) . 3_645
N1 Cd1 N6 86.8(2) 6_456 3_645
N1 Cd1 N6 78.46(19) 3_545 3_645
N6 Cd1 N6 155.3(2) 6_466 3_645
O4 Cl1 O4 130(2) . 7_557
O4 Cl1 O3 101.9(11) . 7_557
O4 Cl1 O3 98.4(9) 7_557 7_557
O4 Cl1 O3 98.4(9) . .
O4 Cl1 O3 101.9(11) 7_557 .
O3 Cl1 O3 130(2) 7_557 .
O2 Cl2 O1 123.7(4) . 7_557
O2 Cl2 O1 123.7(4) . .
O1 Cl2 O1 112.6(8) 7_557 .
O2 Cl2 O5 85.8(11) . 7_557
O1 Cl2 O5 96.9(17) 7_557 7_557
O1 Cl2 O5 87.7(17) . 7_557
O2 Cl2 O5 85.8(10) . .
O1 Cl2 O5 87.7(17) 7_557 .
O1 Cl2 O5 96.9(17) . .
O5 Cl2 O5 172(2) 7_557 .
C1 N1 C5 116.8(6) . .
C1 N1 Cd1 126.6(4) . 4_554
C5 N1 Cd1 114.4(4) . 4_554
C12 N2 N3 108.2(5) . .
C12 N2 Cd1 138.8(4) . .
N3 N2 Cd1 111.1(3) . .
C13 N3 N2 107.4(5) . .
C12 N4 C13 106.7(5) . .
C12 N4 N5 127.3(5) . .
C13 N4 N5 125.7(5) . .
N4 N5 H5A 108.6 . .
N4 N5 H5B 109.5 . .
H5A N5 H5B 109.4 . .
C22 N6 C23 116.0(5) . .
C22 N6 Cd1 126.2(4) . 4_564
C23 N6 Cd1 117.3(4) . 4_564
C25 S1 C28 82.9(10) . .

loop_
_geom_bond_atom_site_label_1
_geom_bond_atom_site_label_2
_geom_bond_distance
_geom_bond_site_symmetry_2
C1 N1 1.326(8) .
C1 C2 1.368(9) .
C1 H1 0.9300 .
C2 C3 1.411(9) .
C2 H2 0.9300 .
C3 C4 1.393(9) .
C3 C6 1.493(9) .
C4 C5 1.375(9) .
C4 H4 0.9300 .
C5 N1 1.348(8) .
C5 H5 0.9300 .
C6 C7 1.378(9) .
C6 C11 1.388(9) .
C7 C8 1.368(10) .
C7 H7 0.9300 .
C8 C9 1.383(10) .
C8 H8 0.9300 .
C9 C10 1.406(9) .
C9 H9 0.9300 .
C10 C11 1.381(9) .
C10 C12 1.475(8) .
C11 H11 0.9300 .
C12 N2 1.299(8) .
C12 N4 1.358(8) .
C13 N3 1.303(7) .
C13 N4 1.374(7) .
C13 C14 1.460(8) .
C14 C19 1.376(9) .
C14 C15 1.389(9) .
C15 C16 1.399(10) .
C15 H15 0.9300 .
C16 C17 1.374(10) .
C16 H16 0.9300 .
C17 C18 1.388(10) .
C17 H17 0.9300 .
C18 C19 1.382(9) .
C18 C20 1.509(9) .
C19 H19 0.9300 .
C20 C21 1.379(9) .
C20 C24 1.393(9) .
C21 C22 1.385(9) .
C21 H21 0.9300 .
C22 N6 1.333(8) .
C22 H22 0.9300 .
C23 N6 1.341(8) .
C23 C24 1.365(9) .
C23 H23 0.9300 .
C24 H24 0.9300 .
C25 C26 1.344(10) .
C25 S1 1.690(10) .
C25 H25 0.9300 .
C26 C27 1.513(10) .
C26 H26 0.9300 .
C27 C28 1.339(10) .
C27 H27 0.9300 .
C28 C29 1.475(9) .
C28 S1 1.711(9) .
C29 O7 1.239(9) .
C29 H29 0.9300 .
Cd1 N2 2.328(5) 7_557
Cd1 N2 2.328(5) .
Cd1 N1 2.383(5) 6_456
Cd1 N1 2.383(5) 3_545
Cd1 N6 2.425(5) 6_466
Cd1 N6 2.425(5) 3_645
Cl1 O4 1.255(11) .
Cl1 O4 1.255(11) 7_557
Cl1 O3 1.299(13) 7_557
Cl1 O3 1.299(13) .
Cl2 O2 1.329(13) .
Cl2 O1 1.342(8) 7_557
Cl2 O1 1.342(8) .
Cl2 O5 1.390(19) 7_557
Cl2 O5 1.39(2) .
N1 Cd1 2.383(5) 4_554
N2 N3 1.395(7) .
N4 N5 1.399(7) .
N5 H5A 0.8904 .
N5 H5B 0.8880 .
N6 Cd1 2.425(5) 4_564

loop_
_geom_torsion_atom_site_label_1
_geom_torsion_atom_site_label_2
_geom_torsion_atom_site_label_3
_geom_torsion_atom_site_label_4
_geom_torsion
_geom_torsion_site_symmetry_1
_geom_torsion_site_symmetry_4
N1 C1 C2 C3 1.2(10) . .
C1 C2 C3 C4 5.6(9) . .
C1 C2 C3 C6 -174.4(6) . .
C2 C3 C4 C5 -7.0(10) . .
C6 C3 C4 C5 173.0(6) . .
C3 C4 C5 N1 1.8(11) . .
C4 C3 C6 C7 161.3(7) . .
C2 C3 C6 C7 -18.7(10) . .
C4 C3 C6 C11 -18.3(9) . .
C2 C3 C6 C11 161.7(6) . .
C11 C6 C7 C8 0.5(10) . .
C3 C6 C7 C8 -179.1(7) . .
C6 C7 C8 C9 -0.9(11) . .
C7 C8 C9 C10 1.6(11) . .
C8 C9 C10 C11 -1.7(10) . .
C8 C9 C10 C12 179.3(7) . .
C9 C10 C11 C6 1.3(10) . .
C12 C10 C11 C6 -179.6(6) . .
C7 C6 C11 C10 -0.7(10) . .
C3 C6 C11 C10 178.9(6) . .
C11 C10 C12 N2 96.8(8) . .
C9 C10 C12 N2 -84.2(9) . .
C11 C10 C12 N4 -77.8(8) . .
C9 C10 C12 N4 101.2(7) . .
N3 C13 C14 C19 145.3(6) . .
N4 C13 C14 C19 -32.3(9) . .
N3 C13 C14 C15 -32.3(9) . .
N4 C13 C14 C15 150.1(6) . .
C19 C14 C15 C16 1.1(10) . .
C13 C14 C15 C16 178.8(6) . .
C14 C15 C16 C17 -0.1(12) . .
C15 C16 C17 C18 -1.5(12) . .
C16 C17 C18 C19 2.1(11) . .
C16 C17 C18 C20 177.9(7) . .
C15 C14 C19 C18 -0.5(10) . .
C13 C14 C19 C18 -178.1(6) . .
C17 C18 C19 C14 -1.1(10) . .
C20 C18 C19 C14 -177.0(6) . .
C19 C18 C20 C21 153.6(7) . .
C17 C18 C20 C21 -22.2(10) . .
C19 C18 C20 C24 -24.3(10) . .
C17 C18 C20 C24 159.9(7) . .
C24 C20 C21 C22 3.2(10) . .
C18 C20 C21 C22 -174.7(7) . .
C20 C21 C22 N6 -2.2(11) . .
N6 C23 C24 C20 -0.5(11) . .
C21 C20 C24 C23 -2.0(10) . .
C18 C20 C24 C23 176.0(6) . .
C25 C26 C27 C28 0.2(4) . .
C26 C27 C28 C29 180.0(4) . .
C26 C27 C28 S1 -0.2(6) . .
C27 C28 C29 O7 -180.0(6) . .
S1 C28 C29 O7 0.2(8) . .
C2 C1 N1 C5 -6.7(10) . .
C2 C1 N1 Cd1 155.3(5) . 4_554
C4 C5 N1 C1 5.2(11) . .
C4 C5 N1 Cd1 -159.0(6) . 4_554
N4 C12 N2 N3 -0.8(6) . .
C10 C12 N2 N3 -176.0(6) . .
N4 C12 N2 Cd1 -163.3(4) . .
C10 C12 N2 Cd1 21.5(10) . .
N2 Cd1 N2 C12 68.3(6) 7_557 .
N1 Cd1 N2 C12 -129.7(6) 6_456 .
N1 Cd1 N2 C12 4.7(10) 3_545 .
N6 Cd1 N2 C12 153.6(6) 6_466 .
N6 Cd1 N2 C12 -42.9(6) 3_645 .
N2 Cd1 N2 N3 -93.9(4) 7_557 .
N1 Cd1 N2 N3 68.1(4) 6_456 .
N1 Cd1 N2 N3 -157.5(5) 3_545 .
N6 Cd1 N2 N3 -8.5(4) 6_466 .
N6 Cd1 N2 N3 155.0(4) 3_645 .
N4 C13 N3 N2 -0.6(6) . .
C14 C13 N3 N2 -178.6(5) . .
C12 N2 N3 C13 0.9(6) . .
Cd1 N2 N3 C13 168.7(4) . .
N2 C12 N4 C13 0.4(6) . .
C10 C12 N4 C13 176.0(5) . .
N2 C12 N4 N5 -173.9(6) . .
C10 C12 N4 N5 1.6(10) . .
N3 C13 N4 C12 0.1(6) . .
C14 C13 N4 C12 178.0(5) . .
N3 C13 N4 N5 174.6(6) . .
C14 C13 N4 N5 -7.5(10) . .
C21 C22 N6 C23 -0.3(10) . .
C21 C22 N6 Cd1 171.1(5) . 4_564
C24 C23 N6 C22 1.6(10) . .
C24 C23 N6 Cd1 -170.5(6) . 4_564
C26 C25 S1 C28 -0.01(17) . .
C27 C28 S1 C25 0.1(4) . .
C29 C28 S1 C25 180.0(4) . .
